data_4343589
loop_
_publ_author_name
'Templeton, L.K.'
'Templeton, D.H.'
'Seppelt, K.'
'Bartlett, N.'

_publ_section_title
;
 Crystal and molecular structure of xenon bis (oxopentafluoroselenate(VI)
 Xe (O Se F5)2
;
_journal_name_full 'Inorganic Chemistry'
_journal_page_first 2718
_journal_page_last 2720
_journal_volume 15
_journal_year 1976
_chemical_formula_sum 'F10 O2 Se2 Xe'
_chemical_name_systematic 'Xe (O Se F5)2'
_space_group_IT_number 166
_symmetry_space_group_name_Hall '-R 3 2"'
_symmetry_space_group_name_H-M 'R -3 m :H'
_cell_angle_alpha 90
_cell_angle_beta 90
_cell_angle_gamma 120
_cell_formula_units_Z 3
_cell_length_a 8.588
_cell_length_b 8.588
_cell_length_c 11.918
_cell_volume 761.234
_citation_journal_id_ASTM INOCAJ
_cod_data_source_file Templeton_INOCAJ_1976_239.cif
_cod_data_source_block F10O2Se2Xe1
_cod_original_cell_volume 761.2339
_cod_original_formula_sum 'F10 O2 Se2 Xe1'
_cod_database_code 4343589

loop_
_symmetry_equiv_pos_as_xyz
x,y,z
-y,x-y,z
-x+y,-x,z
y,x,-z
-x,-x+y,-z
x-y,-y,-z
-x,-y,-z
y,-x+y,-z
x-y,x,-z
-y,-x,z
x,x-y,z
-x+y,y,z
x+2/3,y+1/3,z+1/3
-y+2/3,x-y+1/3,z+1/3
-x+y+2/3,-x+1/3,z+1/3
y+2/3,x+1/3,-z+1/3
-x+2/3,-x+y+1/3,-z+1/3
x-y+2/3,-y+1/3,-z+1/3
-x+2/3,-y+1/3,-z+1/3
y+2/3,-x+y+1/3,-z+1/3
x-y+2/3,x+1/3,-z+1/3
-y+2/3,-x+1/3,z+1/3
x+2/3,x-y+1/3,z+1/3
-x+y+2/3,y+1/3,z+1/3
x+1/3,y+2/3,z+2/3
-y+1/3,x-y+2/3,z+2/3
-x+y+1/3,-x+2/3,z+2/3
y+1/3,x+2/3,-z+2/3
-x+1/3,-x+y+2/3,-z+2/3
x-y+1/3,-y+2/3,-z+2/3
-x+1/3,-y+2/3,-z+2/3
y+1/3,-x+y+2/3,-z+2/3
x-y+1/3,x+2/3,-z+2/3
-y+1/3,-x+2/3,z+2/3
x+1/3,x-y+2/3,z+2/3
-x+y+1/3,y+2/3,z+2/3

loop_
_atom_site_label
_atom_site_type_symbol
_atom_site_fract_x
_atom_site_fract_y
_atom_site_fract_z
_atom_site_occupancy
_atom_site_U_iso_or_equiv
Xe1 Xe+2 0 0 0 1 0.0
F1 F-1 -0.201 -0.074 0.207 0.333 0.0
Se1 Se+6 0 0 0.2723 1 0.0
F2 F-1 -0.077 0.077 0.378 0.333 0.0
F3 F-1 0.201 0.074 0.337 0.333 0.0
O1 O-2 0.055 -0.055 0.164 0.333 0.0
